data_2311372
loop_
_publ_author_name
'Schwendtner, Karolina'
'Kolitsch, Uwe'

_publ_section_title
;
 New <i>M</i><sup>+</sup>, <i>M</i><sup>3+</sup>-arsenates - the framework
 structures of Ag<i>M</i><sup>3+</sup>(HAsO<sub>4</sub>)<sub>2</sub>
 (<i>M</i><sup>3+</sup> = Al, Ga) and
 <i>M</i><sup>+</sup>GaAs<sub>2</sub>O<sub>7</sub> (<i>M</i><sup>+</sup> =
 Na, Ag).
;
_journal_coeditor_code PK2600
_journal_issue 'Pt 5'
_journal_name_full 'Acta crystallographica. Section E, Crystallographic communications'
_journal_page_first 785
_journal_page_last 790
_journal_paper_doi 10.1107/S2056989017005631
_journal_volume 73
_journal_year 2017
_chemical_formula_iupac 'Ag Al (H As O4)2'
_chemical_formula_structural 'Ag1 Al1 (H1 As1 O4)2'
_chemical_formula_sum 'Ag Al As2 H2 O8'
_chemical_formula_weight 414.71
_chemical_name_common 'silver aluminium hydrogen arsenate'
_chemical_name_systematic 'Silver(I) aluminium bis[hydrogen arsenate(V)]'
_space_group_crystal_system monoclinic
_space_group_IT_number 15
_space_group_name_Hall '-C 2yc'
_space_group_name_H-M_alt 'C 1 2/c 1'
_atom_sites_solution_hydrogens difmap
_atom_sites_solution_primary direct
_atom_sites_solution_secondary difmap
_audit_creation_method SHELXL-2016/6
_cell_angle_alpha 90
_cell_angle_beta 108.45(3)
_cell_angle_gamma 90
_cell_formula_units_Z 4
_cell_length_a 7.842(2)
_cell_length_b 9.937(2)
_cell_length_c 8.686(2)
_cell_measurement_reflns_used 1477
_cell_measurement_temperature 293(2)
_cell_measurement_theta_max 34.972
_cell_measurement_theta_min 2.037
_cell_volume 642.1(3)
_computing_cell_refinement
;
HKL SCALEPACK (Otwinowski <i>et al.</i>,  2003)
;
_computing_data_collection
;
COLLECT (Nonius, 2003)
;
_computing_data_reduction
;
HKL DENZO and SCALEPACK (Otwinowski <i>et al.</i>,  2003)
;
_computing_molecular_graphics
;
DIAMOND (Brandenburg, 2005)
;
_computing_publication_material
;
publCIF (Westrip, 2010)
;
_computing_structure_refinement
;
SHELXL2016 (Sheldrick, 2015)
;
_computing_structure_solution
;
SHELXS97 (Sheldrick, 2008)
;
_diffrn_ambient_temperature 293(2)
_diffrn_measured_fraction_theta_full 0.998
_diffrn_measured_fraction_theta_max 0.999
_diffrn_measurement_device_type 'Nonius KappaCCD single-crystal four-circle'
_diffrn_measurement_method '\f and \w scans'
_diffrn_radiation_type MoK\a
_diffrn_radiation_wavelength 0.71073
_diffrn_reflns_av_R_equivalents 0.0108
_diffrn_reflns_limit_h_max 12
_diffrn_reflns_limit_h_min -12
_diffrn_reflns_limit_k_max 16
_diffrn_reflns_limit_k_min -16
_diffrn_reflns_limit_l_max 13
_diffrn_reflns_limit_l_min -13
_diffrn_reflns_number 2751
_diffrn_reflns_theta_full 25.242
_diffrn_reflns_theta_max 34.937
_diffrn_reflns_theta_min 3.421
_exptl_absorpt_coefficient_mu 13.513
_exptl_absorpt_correction_T_max 0.4514
_exptl_absorpt_correction_T_min 0.2364
_exptl_absorpt_correction_type multi-scan
_exptl_absorpt_process_details
;
(HKL SCALEPACK; Otwinowski <i>et al.</i>,  2003)
;
_exptl_crystal_colour colourless
_exptl_crystal_density_diffrn 4.290
_exptl_crystal_density_method 'not measured'
_exptl_crystal_description 'pseudo-dipyramidal glassy'
_exptl_crystal_F_000 768
_exptl_crystal_size_max 0.150
_exptl_crystal_size_mid 0.080
_exptl_crystal_size_min 0.070
_refine_diff_density_max 0.549
_refine_diff_density_min -0.598
_refine_ls_extinction_coef 0.0114(3)
_refine_ls_extinction_expression Fc^*^=kFc[1+0.001xFc^2^\l^3^/sin(2\q)]^-1/4^
_refine_ls_extinction_method
;
SHELXL2016 (Sheldrick, 2015)
;
_refine_ls_goodness_of_fit_ref 1.095
_refine_ls_hydrogen_treatment mixed
_refine_ls_matrix_type full
_refine_ls_number_parameters 62
_refine_ls_number_reflns 1408
_refine_ls_number_restraints 1
_refine_ls_restrained_S_all 1.096
_refine_ls_R_factor_all 0.0149
_refine_ls_R_factor_gt 0.0139
_refine_ls_shift/su_max 0.001
_refine_ls_shift/su_mean 0.000
_refine_ls_structure_factor_coef Fsqd
_refine_ls_weighting_details 'w=1/[\s^2^(Fo^2^)+(0.0180P)^2^+0.8900P] where P=(Fo^2^+2Fc^2^)/3'
_refine_ls_weighting_scheme calc
_refine_ls_wR_factor_gt 0.0370
_refine_ls_wR_factor_ref 0.0374
_reflns_number_gt 1354
_reflns_number_total 1408
_reflns_threshold_expression 'I > 2\s(I)'
_cod_data_source_file pk2600sup1.cif
_cod_data_source_block AgAlHAsO42
_cod_original_sg_symbol_H-M 'C 2/c'
_cod_database_code 2311372
_shelx_space_group_comment
;
The symmetry employed for this shelxl refinement is uniquely defined
by the following loop, which should always be used as a source of
symmetry information in preference to the above space-group names.
They are only intended as comments.
;
_shelx_estimated_absorpt_t_min 0.236
_shelx_estimated_absorpt_t_max 0.451

loop_
_space_group_symop_operation_xyz
'x, y, z'
'-x, y, -z+1/2'
'x+1/2, y+1/2, z'
'-x+1/2, y+1/2, -z+1/2'
'-x, -y, -z'
'x, -y, z-1/2'
'-x+1/2, -y+1/2, -z'
'x+1/2, -y+1/2, z-1/2'

loop_
_atom_site_type_symbol
_atom_site_label
_atom_site_fract_x
_atom_site_fract_y
_atom_site_fract_z
_atom_site_U_iso_or_equiv
_atom_site_adp_type
_atom_site_calc_flag
_atom_site_occupancy
Ag Ag1 0.250000 0.250000 0.000000 0.03518(7) Uani d 1
Al Al 0.000000 0.13916(5) 0.250000 0.00554(9) Uani d 1
As As 0.27443(2) 0.40001(2) 0.35945(2) 0.00508(5) Uani d 1
O O1 0.17964(13) 0.26607(10) 0.24940(12) 0.00972(16) Uani d 1
O O2 0.32668(13) 0.50141(10) 0.22800(11) 0.00973(16) Uani d 1
O O3 0.44856(12) 0.35479(10) 0.51919(11) 0.00870(15) Uani d 1
O O4 0.12010(13) 0.48544(12) 0.42496(12) 0.01492(19) Uani d 1
H H 0.153(4) 0.487(3) 0.5324(12) 0.047(9) Uiso d 1

loop_
_atom_site_aniso_label
_atom_site_aniso_U_11
_atom_site_aniso_U_22
_atom_site_aniso_U_33
_atom_site_aniso_U_12
_atom_site_aniso_U_13
_atom_site_aniso_U_23
Ag1 0.06317(16) 0.02460(10) 0.03540(12) -0.01037(9) 0.04068(11) -0.00702(8)
Al 0.0059(2) 0.0053(2) 0.0052(2) 0.000 0.00145(16) 0.000
As 0.00555(6) 0.00526(7) 0.00416(6) -0.00071(3) 0.00115(4) 0.00007(3)
O1 0.0112(4) 0.0086(4) 0.0102(4) -0.0057(3) 0.0045(3) -0.0046(3)
O2 0.0113(4) 0.0100(4) 0.0069(3) -0.0043(3) 0.0014(3) 0.0027(3)
O3 0.0087(3) 0.0117(4) 0.0045(3) 0.0024(3) 0.0004(3) 0.0009(3)
O4 0.0113(4) 0.0234(5) 0.0104(4) 0.0070(4) 0.0038(3) -0.0026(4)

loop_
_atom_type_symbol
_atom_type_description
_atom_type_scat_dispersion_real
_atom_type_scat_dispersion_imag
_atom_type_scat_source
O O 0.0106 0.0060 'International Tables Vol C Tables 4.2.6.8 and 6.1.1.4'
Al Al 0.0645 0.0514 'International Tables Vol C Tables 4.2.6.8 and 6.1.1.4'
As As 0.0499 2.0058 'International Tables Vol C Tables 4.2.6.8 and 6.1.1.4'
Ag Ag -0.8971 1.1015 'International Tables Vol C Tables 4.2.6.8 and 6.1.1.4'
H H 0.0000 0.0000 'International Tables Vol C Tables 4.2.6.8 and 6.1.1.4'

loop_
_geom_angle_atom_site_label_1
_geom_angle_atom_site_label_2
_geom_angle_atom_site_label_3
_geom_angle_site_symmetry_1
_geom_angle_site_symmetry_3
_geom_angle
O1 Al O1 . 2 96.40(7)
O1 Al O2 . 3_445 172.66(4)
O1 Al O2 2 3_445 88.33(5)
O1 Al O2 . 4_545 88.33(5)
O1 Al O2 2 4_545 172.66(4)
O2 Al O2 3_445 4_545 87.54(7)
O1 Al O3 . 7_556 94.10(5)
O1 Al O3 2 7_556 83.49(5)
O2 Al O3 3_445 7_556 92.00(5)
O2 Al O3 4_545 7_556 90.59(5)
O1 Al O3 . 8_455 83.49(5)
O1 Al O3 2 8_455 94.10(5)
O2 Al O3 3_445 8_455 90.59(5)
O2 Al O3 4_545 8_455 92.00(5)
O3 Al O3 7_556 8_455 176.41(7)
O2 As O1 . . 104.53(5)
O2 As O3 . . 114.68(5)
O1 As O3 . . 111.09(5)
O2 As O4 . . 106.25(6)
O1 As O4 . . 110.56(5)
O3 As O4 . . 109.54(5)

loop_
_geom_bond_atom_site_label_1
_geom_bond_atom_site_label_2
_geom_bond_site_symmetry_2
_geom_bond_distance
_geom_bond_publ_flag
Ag1 O1 7 2.4040(11) n
Ag1 O1 . 2.4040(11) y
Ag1 O3 2_655 2.6362(11) y
Ag1 O3 8_455 2.6362(11) n
Ag1 O4 6_565 2.8202(13) y
Ag1 O4 4_545 2.8202(13) n
Ag1 O2 . 3.1259(11) y
Ag1 O2 7 3.1259(11) n
Al O1 . 1.8920(10) y
Al O1 2 1.8920(10) n
Al O2 3_445 1.8955(11) y
Al O2 4_545 1.8955(11) n
Al O3 7_556 1.9167(10) y
Al O3 8_455 1.9167(10) n
As O2 . 1.6683(9) y
As O1 . 1.6697(10) y
As O3 . 1.6710(11) y
As O4 . 1.7161(10) y
O4 H . 0.886(10) ?

loop_
_geom_hbond_atom_site_label_D
_geom_hbond_atom_site_label_H
_geom_hbond_atom_site_label_A
_geom_hbond_site_symmetry_A
_geom_hbond_distance_DH
_geom_hbond_distance_HA
_geom_hbond_distance_DA
_geom_hbond_angle_DHA
O4 H O2 6_566 0.886(10) 1.813(18) 2.6212(17) 151(3)
